data_7047503
loop_
_publ_author_name
'Yoshida, Takefumi'
'Izuogu, David C.'
'Zhang, Hai-Tao'
'Cosquer, Goulven'
'Abe, Hitoshi'
'Wernsdorfer, Wolfgang'
'Breedlove, Brian K.'
'Yamashita, Masahiro'

_publ_section_title
;
 Ln-Pt electron polarization effects on the magnetic relaxation of
 heterometallic Ho- and Er-Pt complexes.
;
_journal_issue 21
_journal_name_full 'Dalton transactions (Cambridge, England : 2003)'
_journal_page_first 7144
_journal_page_last 7149
_journal_paper_doi 10.1039/c8dt03338b
_journal_volume 48
_journal_year 2019
_chemical_formula_sum 'C10 H15 Bi O5 Pt S5'
_chemical_formula_weight 779.59
_chemical_properties_physical Air-sensitive,Moisture-sensitive,Oxygen-sensitive
_space_group_crystal_system monoclinic
_space_group_IT_number 14
_space_group_name_Hall '-P 2yn'
_space_group_name_H-M_alt 'P 1 21/n 1'
_symmetry_space_group_name_Hall '-P 2yn'
_symmetry_space_group_name_H-M 'P 1 21/n 1'
_atom_sites_solution_hydrogens geom
_atom_sites_solution_primary intrinsic
_atom_sites_solution_secondary difmap
_audit_creation_method SHELXL-2013
_audit_update_record
;
2018-01-05 deposited with the CCDC.
2018-09-10 downloaded from the CCDC.
;
_cell_angle_alpha 90
_cell_angle_beta 102.943(4)
_cell_angle_gamma 90
_cell_formula_units_Z 4
_cell_length_a 10.532(3)
_cell_length_b 11.125(3)
_cell_length_c 17.118(4)
_cell_measurement_reflns_used 3591
_cell_measurement_temperature 296(2)
_cell_measurement_theta_max 54.73
_cell_measurement_theta_min 4.883
_cell_volume 1954.7(9)
_computing_cell_refinement 'Bruker SAINT'
_computing_data_collection 'Bruker APEX2'
_computing_data_reduction 'Bruker SAINT'
_computing_molecular_graphics 'Bruker SHELXTL'
_computing_publication_material 'Bruker SHELXTL'
_computing_structure_refinement 'SHELXL-2013 (Sheldrick, 2013)'
_computing_structure_solution 'SHELXL-2013 (Sheldrick, 2013)'
_diffrn_ambient_temperature 296(2)
_diffrn_detector_area_resol_mean 8.333
_diffrn_measured_fraction_theta_full 1.000
_diffrn_measured_fraction_theta_max 0.999
_diffrn_measurement_device_type 'Bruker APEX-II CCD'
_diffrn_measurement_method '\f and \w scans'
_diffrn_radiation_monochromator graphite
_diffrn_radiation_type MoK\a
_diffrn_radiation_wavelength 0.71073
_diffrn_reflns_av_R_equivalents 0.0968
_diffrn_reflns_av_unetI/netI 0.0851
_diffrn_reflns_Laue_measured_fraction_full 1.000
_diffrn_reflns_Laue_measured_fraction_max 0.999
_diffrn_reflns_limit_h_max 9
_diffrn_reflns_limit_h_min -13
_diffrn_reflns_limit_k_max 13
_diffrn_reflns_limit_k_min -11
_diffrn_reflns_limit_l_max 21
_diffrn_reflns_limit_l_min -21
_diffrn_reflns_number 10091
_diffrn_reflns_point_group_measured_fraction_full 1.000
_diffrn_reflns_point_group_measured_fraction_max 0.999
_diffrn_reflns_theta_full 25.242
_diffrn_reflns_theta_max 26.367
_diffrn_reflns_theta_min 2.084
_diffrn_source 'fine-focus sealed tube'
_diffrn_source_type 'Bruker Smart APEX-II'
_exptl_absorpt_coefficient_mu 16.686
_exptl_absorpt_correction_T_max 0.4500
_exptl_absorpt_correction_T_min 0.1610
_exptl_absorpt_correction_type analytical
_exptl_absorpt_process_details
;
XPREP; Bruker AXS 2013
;
_exptl_crystal_colour yellow
_exptl_crystal_density_diffrn 2.649
_exptl_crystal_density_method 'not measured'
_exptl_crystal_description block
_exptl_crystal_F_000 1424
_exptl_crystal_recrystallization_method 'Re-crystallisation from solvent: Toluene'
_exptl_crystal_size_max 0.172
_exptl_crystal_size_mid 0.111
_exptl_crystal_size_min 0.057
_exptl_transmission_factor_max 0.4500
_exptl_transmission_factor_min 0.1610
_refine_diff_density_max 3.352
_refine_diff_density_min -2.461
_refine_diff_density_rms 0.291
_refine_ls_extinction_method none
_refine_ls_goodness_of_fit_ref 0.958
_refine_ls_hydrogen_treatment constr
_refine_ls_matrix_type full
_refine_ls_number_parameters 204
_refine_ls_number_reflns 3983
_refine_ls_number_restraints 74
_refine_ls_restrained_S_all 0.951
_refine_ls_R_factor_all 0.0585
_refine_ls_R_factor_gt 0.0413
_refine_ls_shift/su_max 0.001
_refine_ls_shift/su_mean 0.000
_refine_ls_structure_factor_coef Fsqd
_refine_ls_weighting_details 'w=1/[\s^2^(Fo^2^)+(0.0453P)^2^] where P=(Fo^2^+2Fc^2^)/3'
_refine_ls_weighting_scheme calc
_refine_ls_wR_factor_gt 0.0956
_refine_ls_wR_factor_ref 0.1013
_reflns_Friedel_coverage 0.000
_reflns_number_gt 3025
_reflns_number_total 3983
_reflns_threshold_expression 'I > 2\s(I)'
_cod_data_source_file c8dt03338b2.cif
_cod_data_source_block 11_a
_cod_depositor_comments 'Adding full bibliography for 7047503--7047504.cif.'
_cod_original_cell_volume 1954.8(8)
_cod_database_code 7047503
_shelx_space_group_comment
;
The symmetry employed for this shelxl refinement is uniquely defined
by the following loop, which should always be used as a source of
symmetry information in preference to the above space-group names.
They are only intended as comments.
;
_shelxl_version_number 2013-4

loop_
_space_group_symop_operation_xyz
'x, y, z'
'-x+1/2, y+1/2, -z+1/2'
'-x, -y, -z'
'x-1/2, -y-1/2, z-1/2'

loop_
_atom_site_label
_atom_site_type_symbol
_atom_site_fract_x
_atom_site_fract_y
_atom_site_fract_z
_atom_site_U_iso_or_equiv
_atom_site_adp_type
_atom_site_occupancy
_atom_site_site_symmetry_order
_atom_site_calc_flag
_atom_site_refinement_flags_posn
_atom_site_refinement_flags_adp
Bi1 Bi 0.90732(4) 0.52059(4) 0.75967(2) 0.03137(13) Uani 1 1 d . U
C1 C 0.6088(12) 0.6654(14) 0.5403(7) 0.066(4) Uani 1 1 d . U
H1A H 0.6273 0.6489 0.4889 0.099 Uiso 1 1 calc R U
H1B H 0.5733 0.7448 0.5402 0.099 Uiso 1 1 calc R U
H1C H 0.5469 0.6078 0.5510 0.099 Uiso 1 1 calc R U
C2 C 0.7332(10) 0.6567(11) 0.6045(6) 0.039(2) Uani 1 1 d . U
C3 C 1.1612(13) 0.4947(11) 0.5706(7) 0.056(3) Uani 1 1 d . U
H3A H 1.2520 0.4832 0.5942 0.085 Uiso 1 1 calc R U
H3B H 1.1518 0.5532 0.5284 0.085 Uiso 1 1 calc R U
H3C H 1.1235 0.4199 0.5490 0.085 Uiso 1 1 calc R U
C4 C 1.0927(10) 0.5387(10) 0.6336(6) 0.037(2) Uani 1 1 d . U
C5 C 1.3044(12) 0.5495(13) 0.9418(7) 0.058(3) Uani 1 1 d . U
H5A H 1.2767 0.5320 0.9903 0.087 Uiso 1 1 calc R U
H5B H 1.3579 0.6203 0.9493 0.087 Uiso 1 1 calc R U
H5C H 1.3534 0.4829 0.9284 0.087 Uiso 1 1 calc R U
C6 C 1.1878(11) 0.5705(11) 0.8754(6) 0.041(2) Uani 1 1 d . U
C7 C 0.7762(16) 0.7275(13) 0.9637(9) 0.078(5) Uani 1 1 d . U
H7A H 0.6902 0.6934 0.9515 0.117 Uiso 1 1 calc R U
H7B H 0.7700 0.8134 0.9669 0.117 Uiso 1 1 calc R U
H7C H 0.8239 0.6966 1.0141 0.117 Uiso 1 1 calc R U
C8 C 0.8456(11) 0.6947(11) 0.8987(6) 0.043(2) Uani 1 1 d . U
C9 C 0.9592(10) 1.0581(11) 0.7396(7) 0.044(3) Uani 1 1 d . U
C10 C 1.0126(15) 1.1852(12) 0.7434(9) 0.078(5) Uani 1 1 d . U
H10A H 0.9416 1.2414 0.7342 0.117 Uiso 1 1 calc R U
H10B H 1.0621 1.1953 0.7031 0.117 Uiso 1 1 calc R U
H10C H 1.0677 1.1993 0.7954 0.117 Uiso 1 1 calc R U
O1 O 0.7841(7) 0.5575(8) 0.6210(4) 0.0465(18) Uani 1 1 d . U
O2 O 1.0507(8) 0.4653(7) 0.6759(4) 0.0465(18) Uani 1 1 d . U
O3 O 1.1096(8) 0.4865(7) 0.8519(4) 0.0471(18) Uani 1 1 d . U
O4 O 0.8748(8) 0.5878(7) 0.8901(4) 0.0487(19) Uani 1 1 d . U
O5 O 0.8471(8) 1.0388(7) 0.7428(5) 0.054(2) Uani 1 1 d . U
Pt1 Pt 0.98004(4) 0.74613(3) 0.74454(2) 0.02746(13) Uani 1 1 d . U
S1 S 0.7889(3) 0.7894(3) 0.64864(16) 0.0406(6) Uani 1 1 d . U
S2 S 1.0840(3) 0.6940(3) 0.64053(17) 0.0446(7) Uani 1 1 d . U
S3 S 1.1737(3) 0.7150(3) 0.84142(18) 0.0440(7) Uani 1 1 d . U
S4 S 0.8751(3) 0.8138(3) 0.84288(16) 0.0385(6) Uani 1 1 d . U
S5 S 1.0733(3) 0.9497(3) 0.73484(19) 0.0457(7) Uani 1 1 d . U

loop_
_atom_site_aniso_label
_atom_site_aniso_U_11
_atom_site_aniso_U_22
_atom_site_aniso_U_33
_atom_site_aniso_U_23
_atom_site_aniso_U_13
_atom_site_aniso_U_12
Bi1 0.0294(2) 0.0230(2) 0.0439(2) 0.00177(16) 0.01292(17) -0.00233(17)
C1 0.042(7) 0.089(11) 0.057(8) 0.000(7) -0.010(5) -0.002(7)
C2 0.025(5) 0.051(6) 0.042(6) 0.001(4) 0.011(4) -0.001(5)
C3 0.063(8) 0.055(8) 0.059(7) 0.001(6) 0.032(6) 0.017(7)
C4 0.030(5) 0.045(6) 0.038(5) 0.007(4) 0.009(4) 0.014(5)
C5 0.051(7) 0.064(9) 0.053(7) 0.012(6) -0.001(5) 0.016(7)
C6 0.032(5) 0.042(6) 0.049(6) 0.001(5) 0.006(4) 0.006(5)
C7 0.100(12) 0.063(10) 0.094(10) -0.012(7) 0.070(9) -0.017(9)
C8 0.038(6) 0.047(6) 0.045(6) 0.003(4) 0.012(5) 0.000(6)
C9 0.027(5) 0.040(5) 0.070(7) 0.002(6) 0.021(5) -0.007(5)
C10 0.071(9) 0.028(6) 0.147(14) -0.001(8) 0.052(10) 0.016(6)
O1 0.041(4) 0.045(4) 0.050(4) -0.005(3) 0.003(3) -0.005(4)
O2 0.048(4) 0.034(4) 0.066(4) 0.006(3) 0.031(4) 0.004(4)
O3 0.040(4) 0.037(4) 0.062(4) 0.020(3) 0.005(3) 0.004(4)
O4 0.064(5) 0.041(4) 0.046(4) 0.007(3) 0.022(4) 0.000(4)
O5 0.030(4) 0.047(6) 0.091(6) 0.003(4) 0.028(4) 0.014(4)
Pt1 0.02196(19) 0.0221(2) 0.0404(2) 0.00285(15) 0.01121(16) 0.00148(16)
S1 0.0358(14) 0.0386(16) 0.0457(15) 0.0064(12) 0.0057(12) 0.0103(14)
S2 0.0477(17) 0.0375(17) 0.0577(17) 0.0061(13) 0.0308(14) 0.0040(14)
S3 0.0272(13) 0.0369(16) 0.0635(17) 0.0011(13) 0.0010(13) -0.0008(13)
S4 0.0389(15) 0.0341(16) 0.0465(15) -0.0015(11) 0.0181(12) 0.0045(13)
S5 0.0313(15) 0.0269(15) 0.085(2) 0.0058(13) 0.0248(15) -0.0007(12)

loop_
_atom_type_symbol
_atom_type_description
_atom_type_scat_dispersion_real
_atom_type_scat_dispersion_imag
_atom_type_scat_source
C C 0.0033 0.0016 'International Tables Vol C Tables 4.2.6.8 and 6.1.1.4'
H H 0.0000 0.0000 'International Tables Vol C Tables 4.2.6.8 and 6.1.1.4'
O O 0.0106 0.0060 'International Tables Vol C Tables 4.2.6.8 and 6.1.1.4'
S S 0.1246 0.1234 'International Tables Vol C Tables 4.2.6.8 and 6.1.1.4'
Pt Pt -1.7033 8.3905 'International Tables Vol C Tables 4.2.6.8 and 6.1.1.4'
Bi Bi -4.1077 10.2566 'International Tables Vol C Tables 4.2.6.8 and 6.1.1.4'

loop_
_geom_angle_atom_site_label_1
_geom_angle_atom_site_label_2
_geom_angle_atom_site_label_3
_geom_angle
_geom_angle_site_symmetry_3
O3 Bi1 O2 76.4(3) .
O3 Bi1 O4 74.4(3) .
O2 Bi1 O4 149.7(3) .
O3 Bi1 O1 149.6(3) .
O2 Bi1 O1 74.5(3) .
O4 Bi1 O1 132.4(3) .
O3 Bi1 Pt1 88.87(18) .
O2 Bi1 Pt1 87.11(19) .
O4 Bi1 Pt1 84.40(19) .
O1 Bi1 Pt1 81.4(2) .
O3 Bi1 O5 140.0(3) 2_646
O2 Bi1 O5 140.9(3) 2_646
O4 Bi1 O5 69.4(3) 2_646
O1 Bi1 O5 70.4(3) 2_646
Pt1 Bi1 O5 103.69(18) 2_646
C2 C1 H1A 109.5 .
C2 C1 H1B 109.5 .
H1A C1 H1B 109.5 .
C2 C1 H1C 109.5 .
H1A C1 H1C 109.5 .
H1B C1 H1C 109.5 .
O1 C2 C1 119.0(11) .
O1 C2 S1 125.9(8) .
C1 C2 S1 115.1(9) .
C4 C3 H3A 109.5 .
C4 C3 H3B 109.5 .
H3A C3 H3B 109.5 .
C4 C3 H3C 109.5 .
H3A C3 H3C 109.5 .
H3B C3 H3C 109.5 .
O2 C4 C3 119.7(11) .
O2 C4 S2 125.8(9) .
C3 C4 S2 114.4(8) .
C6 C5 H5A 109.5 .
C6 C5 H5B 109.5 .
H5A C5 H5B 109.5 .
C6 C5 H5C 109.5 .
H5A C5 H5C 109.5 .
H5B C5 H5C 109.5 .
O3 C6 C5 119.9(11) .
O3 C6 S3 126.5(8) .
C5 C6 S3 113.6(9) .
C8 C7 H7A 109.5 .
C8 C7 H7B 109.5 .
H7A C7 H7B 109.5 .
C8 C7 H7C 109.5 .
H7A C7 H7C 109.5 .
H7B C7 H7C 109.5 .
O4 C8 C7 119.5(11) .
O4 C8 S4 126.6(9) .
C7 C8 S4 113.9(10) .
O5 C9 C10 121.1(12) .
O5 C9 S5 125.2(10) .
C10 C9 S5 113.6(8) .
C9 C10 H10A 109.5 .
C9 C10 H10B 109.5 .
H10A C10 H10B 109.5 .
C9 C10 H10C 109.5 .
H10A C10 H10C 109.5 .
H10B C10 H10C 109.5 .
C2 O1 Bi1 118.5(7) .
C4 O2 Bi1 122.6(7) .
C6 O3 Bi1 121.4(7) .
C8 O4 Bi1 119.2(7) .
C9 O5 Bi1 173.3(8) 2_656
S4 Pt1 S1 88.15(10) .
S4 Pt1 S3 90.86(11) .
S1 Pt1 S3 176.62(11) .
S4 Pt1 S2 175.24(10) .
S1 Pt1 S2 89.59(11) .
S3 Pt1 S2 91.16(11) .
S4 Pt1 S5 90.72(10) .
S1 Pt1 S5 93.23(10) .
S3 Pt1 S5 83.56(10) .
S2 Pt1 S5 85.22(10) .
S4 Pt1 Bi1 92.33(7) .
S1 Pt1 Bi1 92.36(8) .
S3 Pt1 Bi1 90.91(8) .
S2 Pt1 Bi1 91.94(8) .
S5 Pt1 Bi1 173.72(7) .
C2 S1 Pt1 106.8(4) .
C4 S2 Pt1 109.7(4) .
C6 S3 Pt1 112.0(4) .
C8 S4 Pt1 109.2(4) .
C9 S5 Pt1 110.2(4) .

loop_
_geom_bond_atom_site_label_1
_geom_bond_atom_site_label_2
_geom_bond_distance
_geom_bond_site_symmetry_2
Bi1 O3 2.381(7) .
Bi1 O2 2.385(8) .
Bi1 O4 2.451(7) .
Bi1 O1 2.471(7) .
Bi1 Pt1 2.6530(8) .
Bi1 O5 2.678(8) 2_646
C1 C2 1.514(15) .
C1 H1A 0.9600 .
C1 H1B 0.9600 .
C1 H1C 0.9600 .
C2 O1 1.231(13) .
C2 S1 1.701(12) .
C3 C4 1.507(15) .
C3 H3A 0.9600 .
C3 H3B 0.9600 .
C3 H3C 0.9600 .
C4 O2 1.237(13) .
C4 S2 1.736(12) .
C5 C6 1.493(14) .
C5 H5A 0.9600 .
C5 H5B 0.9600 .
C5 H5C 0.9600 .
C6 O3 1.250(13) .
C6 S3 1.705(13) .
C7 C8 1.507(17) .
C7 H7A 0.9600 .
C7 H7B 0.9600 .
C7 H7C 0.9600 .
C8 O4 1.244(14) .
C8 S4 1.703(12) .
C9 O5 1.213(13) .
C9 C10 1.518(19) .
C9 S5 1.717(12) .
C10 H10A 0.9600 .
C10 H10B 0.9600 .
C10 H10C 0.9600 .
O5 Bi1 2.678(8) 2_656
Pt1 S4 2.336(3) .
Pt1 S1 2.345(3) .
Pt1 S3 2.349(3) .
Pt1 S2 2.362(3) .
Pt1 S5 2.489(3) .

loop_
_geom_torsion_atom_site_label_1
_geom_torsion_atom_site_label_2
_geom_torsion_atom_site_label_3
_geom_torsion_atom_site_label_4
_geom_torsion
C1 C2 O1 Bi1 -149.2(8)
S1 C2 O1 Bi1 30.0(13)
C3 C4 O2 Bi1 -168.2(7)
S2 C4 O2 Bi1 13.3(13)
C5 C6 O3 Bi1 171.2(8)
S3 C6 O3 Bi1 -6.2(14)
C7 C8 O4 Bi1 156.4(9)
S4 C8 O4 Bi1 -23.1(14)
O1 C2 S1 Pt1 0.6(11)
C1 C2 S1 Pt1 179.8(8)
O2 C4 S2 Pt1 0.4(11)
C3 C4 S2 Pt1 -178.2(7)
O3 C6 S3 Pt1 2.2(12)
C5 C6 S3 Pt1 -175.3(7)
O4 C8 S4 Pt1 0.3(12)
C7 C8 S4 Pt1 -179.2(8)
O5 C9 S5 Pt1 -3.8(13)
C10 C9 S5 Pt1 173.6(8)
